data_2220878
loop_
_publ_author_name
'Manivel, P.'
'Hathwar, Venkatesha R.'
'Maiyalagan, T.'
'Arslan, N. Burcu'
'Nawaz Khan, F.'

_publ_section_title
;
 1-(4-Chloro-3-fluorophenyl)-2-[(3-phenylisoquinolin-1-yl)sulfanyl]ethanone
;
_journal_coeditor_code NG2534
_journal_issue 2
_journal_name_full 'Acta Crystallographica Section E'
_journal_page_first o334
_journal_paper_doi 10.1107/S1600536809001573
_journal_volume 65
_journal_year 2009
_chemical_formula_iupac 'C23 H15 Cl F N O S'
_chemical_formula_moiety 'C23 H15 Cl F N O S'
_chemical_formula_sum 'C23 H15 Cl F N O S'
_chemical_formula_weight 407.87
_chemical_name_systematic
;
1-(4-Chloro-3-fluorophenyl)-2-[(3-phenylisoquinolin-1-yl)sulfanyl]ethanone
;
_space_group_IT_number 61
_symmetry_cell_setting orthorhombic
_symmetry_space_group_name_Hall '-P 2ac 2ab'
_symmetry_space_group_name_H-M 'P b c a'
_atom_sites_solution_hydrogens geom
_atom_sites_solution_primary direct
_atom_sites_solution_secondary difmap
_cell_angle_alpha 90.00
_cell_angle_beta 90.00
_cell_angle_gamma 90.00
_cell_formula_units_Z 8
_cell_length_a 16.9008(11)
_cell_length_b 9.8036(7)
_cell_length_c 23.3226(16)
_cell_measurement_reflns_used 3595
_cell_measurement_temperature 290(2)
_cell_measurement_theta_max 25.5
_cell_measurement_theta_min 1.8
_cell_volume 3864.3(5)
_computing_cell_refinement 'SAINT (Bruker, 2004)'
_computing_data_collection 'SMART (Bruker, 2004)'
_computing_data_reduction 'SAINT (Bruker, 2004)'
_computing_molecular_graphics 'ORTEP-3 (Farrugia,1997) and CAMERON (Watkin <i>et al.</i>,  1993)'
_computing_publication_material 'PLATON (Spek, 2003)'
_computing_structure_refinement 'SHELXL97 (Sheldrick, 2008)'
_computing_structure_solution 'SHELXS97 (Sheldrick, 2008)'
_diffrn_ambient_temperature 293(2)
_diffrn_measured_fraction_theta_full 1.000
_diffrn_measured_fraction_theta_max 1.000
_diffrn_measurement_device_type 'Bruker SMART CCD area-detector'
_diffrn_measurement_method '\f and \w'
_diffrn_radiation_monochromator graphite
_diffrn_radiation_source 'fine-focus sealed tube'
_diffrn_radiation_type MoK\a
_diffrn_radiation_wavelength 0.71073
_diffrn_reflns_av_R_equivalents 0.0631
_diffrn_reflns_av_sigmaI/netI 0.0378
_diffrn_reflns_limit_h_max 20
_diffrn_reflns_limit_h_min -18
_diffrn_reflns_limit_k_max 11
_diffrn_reflns_limit_k_min -11
_diffrn_reflns_limit_l_max 28
_diffrn_reflns_limit_l_min -28
_diffrn_reflns_number 27428
_diffrn_reflns_reduction_process
;
;
_diffrn_reflns_theta_full 25.49
_diffrn_reflns_theta_max 25.49
_diffrn_reflns_theta_min 1.75
_diffrn_standards_number 0
_exptl_absorpt_coefficient_mu 0.329
_exptl_absorpt_correction_T_max 0.9647
_exptl_absorpt_correction_T_min 0.9253
_exptl_absorpt_correction_type multi-scan
_exptl_absorpt_process_details '(SADABS; Sheldrick, 1996)'
_exptl_crystal_colour colourless
_exptl_crystal_density_diffrn 1.402
_exptl_crystal_density_method 'Not measured'
_exptl_crystal_description block
_exptl_crystal_F_000 1680
_exptl_crystal_size_max 0.24
_exptl_crystal_size_mid 0.18
_exptl_crystal_size_min 0.11
_refine_diff_density_max 0.324
_refine_diff_density_min -0.186
_refine_ls_extinction_method none
_refine_ls_goodness_of_fit_ref 1.043
_refine_ls_hydrogen_treatment constr
_refine_ls_matrix_type full
_refine_ls_number_parameters 253
_refine_ls_number_reflns 3595
_refine_ls_number_restraints 0
_refine_ls_restrained_S_all 1.043
_refine_ls_R_factor_all 0.0917
_refine_ls_R_factor_gt 0.0556
_refine_ls_shift/su_max 0.001
_refine_ls_shift/su_mean 0.001
_refine_ls_structure_factor_coef Fsqd
_refine_ls_weighting_details 'calc w=1/[\s^2^(Fo^2^)+(0.0566P)^2^+1.1665P] where P=(Fo^2^+2Fc^2^)/3'
_refine_ls_weighting_scheme calc
_refine_ls_wR_factor_gt 0.1155
_refine_ls_wR_factor_ref 0.1279
_reflns_number_gt 2424
_reflns_number_total 3595
_reflns_threshold_expression I>2\s(I)
_cod_data_source_file ng2534.cif
_cod_data_source_block I
_cod_depositor_comments
;
The following automatic conversions were performed:
'_symmetry_cell_setting' value 'Orthorhombic' changed to 'orthorhombic'
according to '/home/saulius/struct/CIF-dictionaries/cif_core.dic'
dictionary named 'cif_core.dic' version 2.4.1 from 2010-06-29.

Automatic conversion script
Id: cif_fix_enum 1527 2010-12-29 10:47:43Z saulius 

The following automatic conversions were performed:

'_symmetry_cell_setting' value 'Orthorhombic' changed to
'orthorhombic' according to
/home/saulius/struct/CIF-dictionaries/cif_core.dic dictionary named
'cif_core.dic' version 2.4.1 from 2010-06-29.

Automatic conversion script
Id: cif_fix_values 1715 2011-07-08 13:25:40Z adriana 
;
_cod_database_code 2220878
_cod_database_fobs_code 2220878

loop_
_symmetry_equiv_pos_as_xyz
'x, y, z'
'-x+1/2, -y, z+1/2'
'-x, y+1/2, -z+1/2'
'x+1/2, -y+1/2, -z'
'-x, -y, -z'
'x-1/2, y, -z-1/2'
'x, -y-1/2, z-1/2'
'-x-1/2, y-1/2, z'

loop_
_atom_site_type_symbol
_atom_site_label
_atom_site_fract_x
_atom_site_fract_y
_atom_site_fract_z
_atom_site_U_iso_or_equiv
_atom_site_adp_type
_atom_site_calc_flag
_atom_site_refinement_flags
_atom_site_occupancy
_atom_site_disorder_assembly
_atom_site_disorder_group
O O1 0.07142(12) 0.8183(2) 0.28005(9) 0.0633(6) Uani d . 1 . .
F F1 0.09785(13) 0.8393(2) 0.06905(9) 0.1057(7) Uani d . 1 . .
S S1 0.03138(4) 0.61721(7) 0.37120(3) 0.0495(2) Uani d . 1 . .
Cl Cl1 -0.02952(8) 0.70329(14) 0.00961(4) 0.1221(5) Uani d . 1 . .
N N1 0.12270(12) 0.4853(2) 0.29715(9) 0.0399(5) Uani d . 1 . .
C C1 0.11497(15) 0.5201(2) 0.35092(11) 0.0393(6) Uani d . 1 . .
C C2 0.18572(14) 0.4054(2) 0.28104(11) 0.0405(6) Uani d . 1 . .
C C3 0.24276(16) 0.3684(3) 0.31906(11) 0.0474(7) Uani d . 1 . .
H H3 0.2861 0.3180 0.3066 0.057 Uiso calc R 1 . .
C C4 0.29398(18) 0.3701(3) 0.41884(13) 0.0593(8) Uani d . 1 . .
H H4 0.3384 0.3205 0.4079 0.071 Uiso calc R 1 . .
C C5 0.2845(2) 0.4076(3) 0.47468(14) 0.0688(9) Uani d . 1 . .
H H5 0.3225 0.3827 0.5016 0.083 Uiso calc R 1 . .
C C6 0.2188(2) 0.4828(3) 0.49197(13) 0.0643(9) Uani d . 1 . .
H H6 0.2135 0.5085 0.5302 0.077 Uiso calc R 1 . .
C C7 0.16226(18) 0.5189(3) 0.45299(12) 0.0538(7) Uani d . 1 . .
H H7 0.1180 0.5676 0.4650 0.065 Uiso calc R 1 . .
C C8 0.17027(16) 0.4832(2) 0.39492(11) 0.0422(6) Uani d . 1 . .
C C9 0.23657(16) 0.4063(3) 0.37753(11) 0.0451(6) Uani d . 1 . .
C C10 0.18550(14) 0.3638(2) 0.21970(11) 0.0419(6) Uani d . 1 . .
C C11 0.13897(17) 0.4309(3) 0.18011(12) 0.0515(7) Uani d . 1 . .
H H11 0.1085 0.5046 0.1921 0.062 Uiso calc R 1 . .
C C12 0.13641(19) 0.3920(3) 0.12340(12) 0.0597(8) Uani d . 1 . .
H H12 0.1046 0.4392 0.0976 0.072 Uiso calc R 1 . .
C C13 0.18110(19) 0.2828(3) 0.10499(13) 0.0641(9) Uani d . 1 . .
H H13 0.1805 0.2569 0.0666 0.077 Uiso calc R 1 . .
C C14 0.22641(19) 0.2130(4) 0.14375(14) 0.0715(10) Uani d . 1 . .
H H14 0.2556 0.1379 0.1317 0.086 Uiso calc R 1 . .
C C15 0.22938(17) 0.2524(3) 0.20044(13) 0.0598(8) Uani d . 1 . .
H H15 0.2609 0.2042 0.2261 0.072 Uiso calc R 1 . .
C C16 -0.01524(15) 0.6351(3) 0.30300(11) 0.0439(6) Uani d . 1 . .
H H16A -0.0177 0.5461 0.2849 0.053 Uiso calc R 1 . .
H H16B -0.0692 0.6659 0.3089 0.053 Uiso calc R 1 . .
C C17 0.02538(15) 0.7327(2) 0.26264(12) 0.0426(6) Uani d . 1 . .
C C18 0.00791(15) 0.7226(2) 0.20013(12) 0.0422(6) Uani d . 1 . .
C C19 0.05916(17) 0.7874(3) 0.16253(13) 0.0520(7) Uani d . 1 . .
H H19 0.1020 0.8366 0.1766 0.062 Uiso calc R 1 . .
C C20 0.0465(2) 0.7788(3) 0.10523(15) 0.0647(9) Uani d . 1 . .
C C21 -0.0164(2) 0.7098(4) 0.08298(14) 0.0679(9) Uani d . 1 . .
C C22 -0.0680(2) 0.6464(3) 0.11953(15) 0.0714(9) Uani d . 1 . .
H H22 -0.1116 0.6000 0.1049 0.086 Uiso calc R 1 . .
C C23 -0.05585(18) 0.6510(3) 0.17826(13) 0.0572(8) Uani d . 1 . .
H H23 -0.0904 0.6062 0.2029 0.069 Uiso calc R 1 . .

loop_
_atom_site_aniso_label
_atom_site_aniso_U_11
_atom_site_aniso_U_22
_atom_site_aniso_U_33
_atom_site_aniso_U_12
_atom_site_aniso_U_13
_atom_site_aniso_U_23
O1 0.0674(14) 0.0532(12) 0.0694(14) -0.0142(11) -0.0162(11) -0.0004(10)
F1 0.1066(17) 0.1363(19) 0.0742(14) -0.0033(15) 0.0267(12) 0.0272(13)
S1 0.0554(5) 0.0517(4) 0.0412(4) 0.0142(3) 0.0010(3) -0.0073(3)
Cl1 0.1660(12) 0.1504(11) 0.0500(6) 0.0166(9) -0.0195(6) 0.0006(6)
N1 0.0408(13) 0.0394(12) 0.0396(12) 0.0018(10) 0.0016(10) -0.0030(9)
C1 0.0454(16) 0.0322(13) 0.0404(15) -0.0012(11) 0.0021(12) -0.0003(11)
C2 0.0372(15) 0.0380(14) 0.0462(15) -0.0010(11) 0.0047(12) -0.0020(12)
C3 0.0381(15) 0.0473(15) 0.0570(17) 0.0062(12) 0.0002(14) -0.0042(14)
C4 0.0579(19) 0.0559(18) 0.064(2) 0.0096(15) -0.0138(16) 0.0034(16)
C5 0.081(2) 0.068(2) 0.058(2) 0.0080(19) -0.0261(18) 0.0111(17)
C6 0.090(2) 0.0590(19) 0.0443(17) 0.0110(18) -0.0115(17) 0.0026(14)
C7 0.070(2) 0.0462(16) 0.0448(17) 0.0078(15) -0.0052(14) 0.0015(13)
C8 0.0501(16) 0.0346(13) 0.0419(15) -0.0011(12) -0.0037(12) 0.0025(11)
C9 0.0481(16) 0.0368(14) 0.0505(16) -0.0013(12) -0.0068(13) 0.0021(12)
C10 0.0368(15) 0.0425(14) 0.0464(16) -0.0034(12) 0.0067(12) -0.0055(12)
C11 0.0665(19) 0.0400(15) 0.0479(17) 0.0057(14) 0.0020(15) -0.0024(13)
C12 0.077(2) 0.0564(17) 0.0457(17) 0.0053(16) -0.0019(15) 0.0004(14)
C13 0.065(2) 0.081(2) 0.0468(18) 0.0032(18) 0.0075(16) -0.0157(16)
C14 0.058(2) 0.091(3) 0.065(2) 0.0256(19) 0.0001(17) -0.0299(19)
C15 0.0466(18) 0.074(2) 0.0585(19) 0.0217(16) -0.0017(14) -0.0164(16)
C16 0.0429(16) 0.0415(15) 0.0472(16) 0.0076(12) 0.0010(12) -0.0031(12)
C17 0.0383(15) 0.0353(14) 0.0543(17) 0.0055(12) -0.0039(13) -0.0023(12)
C18 0.0410(15) 0.0341(13) 0.0514(17) 0.0041(12) -0.0020(13) 0.0016(12)
C19 0.0485(17) 0.0474(17) 0.060(2) 0.0057(13) 0.0024(14) 0.0034(14)
C20 0.069(2) 0.069(2) 0.056(2) 0.0130(18) 0.0129(18) 0.0134(16)
C21 0.087(3) 0.072(2) 0.0453(18) 0.018(2) -0.0032(18) 0.0037(16)
C22 0.081(2) 0.070(2) 0.064(2) -0.0032(18) -0.0258(19) -0.0049(17)
C23 0.0612(19) 0.0512(17) 0.059(2) -0.0033(14) -0.0071(16) 0.0041(14)

loop_
_atom_type_symbol
_atom_type_description
_atom_type_scat_dispersion_real
_atom_type_scat_dispersion_imag
_atom_type_scat_source
C C 0.0033 0.0016 'International Tables Vol C Tables 4.2.6.8 and 6.1.1.4'
H H 0.0000 0.0000 'International Tables Vol C Tables 4.2.6.8 and 6.1.1.4'
N N 0.0061 0.0033 'International Tables Vol C Tables 4.2.6.8 and 6.1.1.4'
O O 0.0106 0.0060 'International Tables Vol C Tables 4.2.6.8 and 6.1.1.4'
F F 0.0171 0.0103 'International Tables Vol C Tables 4.2.6.8 and 6.1.1.4'
S S 0.1246 0.1234 'International Tables Vol C Tables 4.2.6.8 and 6.1.1.4'
Cl Cl 0.1484 0.1585 'International Tables Vol C Tables 4.2.6.8 and 6.1.1.4'

loop_
_geom_angle_atom_site_label_1
_geom_angle_atom_site_label_2
_geom_angle_atom_site_label_3
_geom_angle_site_symmetry_1
_geom_angle_site_symmetry_3
_geom_angle
_geom_angle_publ_flag
C1 S1 C16 . . 99.63(12) ?
C1 N1 C2 . . 119.3(2) ?
N1 C1 C8 . . 123.8(2) ?
N1 C1 S1 . . 118.51(19) ?
C8 C1 S1 . . 117.71(19) ?
C3 C2 N1 . . 121.5(2) ?
C3 C2 C10 . . 123.8(2) ?
N1 C2 C10 . . 114.7(2) ?
C2 C3 C9 . . 120.4(2) ?
C2 C3 H3 . . 119.8 ?
C9 C3 H3 . . 119.8 ?
C5 C4 C9 . . 120.2(3) ?
C5 C4 H4 . . 119.9 ?
C9 C4 H4 . . 119.9 ?
C4 C5 C6 . . 120.9(3) ?
C4 C5 H5 . . 119.6 ?
C6 C5 H5 . . 119.6 ?
C7 C6 C5 . . 120.2(3) ?
C7 C6 H6 . . 119.9 ?
C5 C6 H6 . . 119.9 ?
C6 C7 C8 . . 120.6(3) ?
C6 C7 H7 . . 119.7 ?
C8 C7 H7 . . 119.7 ?
C7 C8 C9 . . 119.2(2) ?
C7 C8 C1 . . 124.3(2) ?
C9 C8 C1 . . 116.5(2) ?
C8 C9 C4 . . 118.9(3) ?
C8 C9 C3 . . 118.4(2) ?
C4 C9 C3 . . 122.7(3) ?
C11 C10 C15 . . 117.4(2) ?
C11 C10 C2 . . 120.9(2) ?
C15 C10 C2 . . 121.6(2) ?
C12 C11 C10 . . 121.9(3) ?
C12 C11 H11 . . 119.0 ?
C10 C11 H11 . . 119.0 ?
C11 C12 C13 . . 119.8(3) ?
C11 C12 H12 . . 120.1 ?
C13 C12 H12 . . 120.1 ?
C14 C13 C12 . . 119.3(3) ?
C14 C13 H13 . . 120.3 ?
C12 C13 H13 . . 120.3 ?
C13 C14 C15 . . 120.9(3) ?
C13 C14 H14 . . 119.5 ?
C15 C14 H14 . . 119.5 ?
C14 C15 C10 . . 120.6(3) ?
C14 C15 H15 . . 119.7 ?
C10 C15 H15 . . 119.7 ?
C17 C16 S1 . . 114.70(19) ?
C17 C16 H16A . . 108.6 ?
S1 C16 H16A . . 108.6 ?
C17 C16 H16B . . 108.6 ?
S1 C16 H16B . . 108.6 ?
H16A C16 H16B . . 107.6 ?
O1 C17 C18 . . 120.0(2) ?
O1 C17 C16 . . 121.5(3) ?
C18 C17 C16 . . 118.6(2) ?
C23 C18 C19 . . 119.1(3) ?
C23 C18 C17 . . 123.3(3) ?
C19 C18 C17 . . 117.7(2) ?
C20 C19 C18 . . 119.7(3) ?
C20 C19 H19 . . 120.1 ?
C18 C19 H19 . . 120.1 ?
F1 C20 C19 . . 119.2(3) ?
F1 C20 C21 . . 118.8(3) ?
C19 C20 C21 . . 122.0(3) ?
C20 C21 C22 . . 119.0(3) ?
C20 C21 Cl1 . . 119.7(3) ?
C22 C21 Cl1 . . 121.2(3) ?
C21 C22 C23 . . 120.4(3) ?
C21 C22 H22 . . 119.8 ?
C23 C22 H22 . . 119.8 ?
C18 C23 C22 . . 119.8(3) ?
C18 C23 H23 . . 120.1 ?
C22 C23 H23 . . 120.1 ?

loop_
_geom_bond_atom_site_label_1
_geom_bond_atom_site_label_2
_geom_bond_site_symmetry_2
_geom_bond_distance
_geom_bond_publ_flag
O1 C17 . 1.215(3) ?
F1 C20 . 1.348(4) ?
S1 C1 . 1.768(3) ?
S1 C16 . 1.784(3) ?
Cl1 C21 . 1.727(3) ?
N1 C1 . 1.306(3) ?
N1 C2 . 1.375(3) ?
C1 C8 . 1.434(3) ?
C2 C3 . 1.359(3) ?
C2 C10 . 1.487(3) ?
C3 C9 . 1.417(3) ?
C3 H3 . 0.9300 ?
C4 C5 . 1.363(4) ?
C4 C9 . 1.413(4) ?
C4 H4 . 0.9300 ?
C5 C6 . 1.392(4) ?
C5 H5 . 0.9300 ?
C6 C7 . 1.366(4) ?
C6 H6 . 0.9300 ?
C7 C8 . 1.405(4) ?
C7 H7 . 0.9300 ?
C8 C9 . 1.410(3) ?
C10 C11 . 1.380(4) ?
C10 C15 . 1.395(3) ?
C11 C12 . 1.377(4) ?
C11 H11 . 0.9300 ?
C12 C13 . 1.378(4) ?
C12 H12 . 0.9300 ?
C13 C14 . 1.368(4) ?
C13 H13 . 0.9300 ?
C14 C15 . 1.378(4) ?
C14 H14 . 0.9300 ?
C15 H15 . 0.9300 ?
C16 C17 . 1.508(4) ?
C16 H16A . 0.9700 ?
C16 H16B . 0.9700 ?
C17 C18 . 1.491(4) ?
C18 C23 . 1.383(4) ?
C18 C19 . 1.387(4) ?
C19 C20 . 1.356(4) ?
C19 H19 . 0.9300 ?
C20 C21 . 1.363(5) ?
C21 C22 . 1.369(5) ?
C22 C23 . 1.386(4) ?
C22 H22 . 0.9300 ?
C23 H23 . 0.9300 ?

loop_
_geom_hbond_atom_site_label_D
_geom_hbond_atom_site_label_H
_geom_hbond_atom_site_label_A
_geom_hbond_site_symmetry_A
_geom_hbond_distance_DH
_geom_hbond_distance_HA
_geom_hbond_distance_DA
_geom_hbond_angle_DHA
_geom_hbond_publ_flag
C7 H7 S1 . 0.9300 2.6800 3.076(3) 107.00 ?
C11 H11 N1 . 0.9300 2.4700 2.795(4) 101.00 ?

loop_
_geom_torsion_atom_site_label_1
_geom_torsion_atom_site_label_2
_geom_torsion_atom_site_label_3
_geom_torsion_atom_site_label_4
_geom_torsion_site_symmetry_1
_geom_torsion_site_symmetry_2
_geom_torsion_site_symmetry_3
_geom_torsion_site_symmetry_4
_geom_torsion
_geom_torsion_publ_flag
C2 N1 C1 C8 . . . . 2.0(4) ?
C2 N1 C1 S1 . . . . -177.53(17) ?
C16 S1 C1 N1 . . . . -0.8(2) ?
C16 S1 C1 C8 . . . . 179.56(19) ?
C1 N1 C2 C3 . . . . -4.0(4) ?
C1 N1 C2 C10 . . . . 175.8(2) ?
N1 C2 C3 C9 . . . . 3.1(4) ?
C10 C2 C3 C9 . . . . -176.7(2) ?
C9 C4 C5 C6 . . . . -0.5(5) ?
C4 C5 C6 C7 . . . . 0.7(5) ?
C5 C6 C7 C8 . . . . -1.2(4) ?
C6 C7 C8 C9 . . . . 1.6(4) ?
C6 C7 C8 C1 . . . . -178.2(3) ?
N1 C1 C8 C7 . . . . -179.4(2) ?
S1 C1 C8 C7 . . . . 0.1(3) ?
N1 C1 C8 C9 . . . . 0.7(4) ?
S1 C1 C8 C9 . . . . -179.71(18) ?
C7 C8 C9 C4 . . . . -1.5(4) ?
C1 C8 C9 C4 . . . . 178.4(2) ?
C7 C8 C9 C3 . . . . 178.5(2) ?
C1 C8 C9 C3 . . . . -1.6(3) ?
C5 C4 C9 C8 . . . . 0.9(4) ?
C5 C4 C9 C3 . . . . -179.1(3) ?
C2 C3 C9 C8 . . . . -0.2(4) ?
C2 C3 C9 C4 . . . . 179.8(3) ?
C3 C2 C10 C11 . . . . -163.1(3) ?
N1 C2 C10 C11 . . . . 17.1(3) ?
C3 C2 C10 C15 . . . . 19.7(4) ?
N1 C2 C10 C15 . . . . -160.1(2) ?
C15 C10 C11 C12 . . . . -1.1(4) ?
C2 C10 C11 C12 . . . . -178.4(3) ?
C10 C11 C12 C13 . . . . 0.2(4) ?
C11 C12 C13 C14 . . . . 1.2(5) ?
C12 C13 C14 C15 . . . . -1.6(5) ?
C13 C14 C15 C10 . . . . 0.6(5) ?
C11 C10 C15 C14 . . . . 0.7(4) ?
C2 C10 C15 C14 . . . . 178.0(3) ?
C1 S1 C16 C17 . . . . -73.20(19) ?
S1 C16 C17 O1 . . . . -19.3(3) ?
S1 C16 C17 C18 . . . . 160.73(18) ?
O1 C17 C18 C23 . . . . -164.7(3) ?
C16 C17 C18 C23 . . . . 15.2(4) ?
O1 C17 C18 C19 . . . . 16.0(4) ?
C16 C17 C18 C19 . . . . -164.1(2) ?
C23 C18 C19 C20 . . . . -0.6(4) ?
C17 C18 C19 C20 . . . . 178.7(2) ?
C18 C19 C20 F1 . . . . -178.3(2) ?
C18 C19 C20 C21 . . . . 1.2(5) ?
F1 C20 C21 C22 . . . . 179.0(3) ?
C19 C20 C21 C22 . . . . -0.5(5) ?
F1 C20 C21 Cl1 . . . . -0.8(4) ?
C19 C20 C21 Cl1 . . . . 179.7(2) ?
C20 C21 C22 C23 . . . . -0.8(5) ?
Cl1 C21 C22 C23 . . . . 179.0(2) ?
C19 C18 C23 C22 . . . . -0.7(4) ?
C17 C18 C23 C22 . . . . -180.0(3) ?
C21 C22 C23 C18 . . . . 1.4(5) ?

loop_
_cod_related_entry_id
_cod_related_entry_database
_cod_related_entry_code
1 ChemSpider 24741593
